data_4103555
loop_
_publ_author_name
'Diem H. T. Phan'
'Kevin G. M. Kou'
'Vy M. Dong'

_publ_section_title
;
 Enantioselective Desymmetrization of Cyclopropenes by Hydroacylation
;
_journal_name_full 'Journal of the American Chemical Society'
_journal_page_first 16354
_journal_page_last 16355
_journal_paper_doi 10.1021/ja107738a
_journal_volume 132
_journal_year 2010
_chemical_absolute_configuration ad
_chemical_formula_moiety 'C17 H15 Cl O2'
_chemical_formula_sum 'C17 H15 Cl O2'
_chemical_formula_weight 286.74
_chemical_name_systematic
; 
 ? 
;
_space_group_IT_number 4
_symmetry_cell_setting monoclinic
_symmetry_space_group_name_Hall 'P 2yb'
_symmetry_space_group_name_H-M 'P 1 21 1'
_atom_sites_solution_hydrogens geom
_atom_sites_solution_primary direct
_atom_sites_solution_secondary difmap
_audit_creation_method SHELXL-97
_cell_angle_alpha 90.00
_cell_angle_beta 90.022(3)
_cell_angle_gamma 90.00
_cell_formula_units_Z 8
_cell_length_a 5.7293(3)
_cell_length_b 22.6204(15)
_cell_length_c 22.0844(11)
_cell_measurement_reflns_used 16905
_cell_measurement_temperature 150(1)
_cell_measurement_theta_max 25.4
_cell_measurement_theta_min 2.6
_cell_volume 2862.1(3)
_computing_cell_refinement 'Denzo-SMN (Otwinowski & Minor, 1997)'
_computing_data_collection 'Collect (Nonius B.V., 1997-2002)'
_computing_data_reduction Denzo-SMN
_computing_molecular_graphics 'PLATON (Spek, 2009)'
_computing_publication_material 'SHELXTL V6.1'
_computing_structure_refinement 'SHELXTL V6.1 (Sheldrick, 2008)'
_computing_structure_solution 'SIR-92 (Altomare et al., 1994)'
_diffrn_ambient_temperature 150(1)
_diffrn_detector_area_resol_mean 9
_diffrn_measured_fraction_theta_full 0.993
_diffrn_measured_fraction_theta_max 0.993
_diffrn_measurement_device_type 'Nonius KappaCCD'
_diffrn_measurement_method '\f scans and \w scans with \k offsets'
_diffrn_radiation_monochromator graphite
_diffrn_radiation_source 'fine-focus sealed tube'
_diffrn_radiation_type MoK\a
_diffrn_radiation_wavelength 0.71073
_diffrn_reflns_av_R_equivalents 0.0798
_diffrn_reflns_av_sigmaI/netI 0.1053
_diffrn_reflns_limit_h_max 6
_diffrn_reflns_limit_h_min -6
_diffrn_reflns_limit_k_max 26
_diffrn_reflns_limit_k_min -26
_diffrn_reflns_limit_l_max 26
_diffrn_reflns_limit_l_min -26
_diffrn_reflns_number 16905
_diffrn_reflns_theta_full 25.04
_diffrn_reflns_theta_max 25.04
_diffrn_reflns_theta_min 2.58
_exptl_absorpt_coefficient_mu 0.265
_exptl_absorpt_correction_T_max 0.975
_exptl_absorpt_correction_T_min 0.771
_exptl_absorpt_correction_type multi-scan
_exptl_absorpt_process_details
;
multi-scan from symmetry-related measurements 
 Sortav (Blessing 1995)
;
_exptl_crystal_colour colourless
_exptl_crystal_density_diffrn 1.331
_exptl_crystal_density_method 'not measured'
_exptl_crystal_description needle
_exptl_crystal_F_000 1200
_exptl_crystal_size_max 0.34
_exptl_crystal_size_mid 0.18
_exptl_crystal_size_min 0.14
_refine_diff_density_max 0.270
_refine_diff_density_min -0.270
_refine_diff_density_rms 0.062
_refine_ls_abs_structure_details 'Flack H D (1983), Acta Cryst. A39, 876-881'
_refine_ls_abs_structure_Flack -0.07(11)
_refine_ls_extinction_method none
_refine_ls_goodness_of_fit_ref 1.018
_refine_ls_hydrogen_treatment constr
_refine_ls_matrix_type full
_refine_ls_number_parameters 726
_refine_ls_number_reflns 8341
_refine_ls_number_restraints 1
_refine_ls_restrained_S_all 1.017
_refine_ls_R_factor_all 0.1229
_refine_ls_R_factor_gt 0.0644
_refine_ls_shift/su_max 0.005
_refine_ls_shift/su_mean 0.001
_refine_ls_structure_factor_coef Fsqd
_refine_ls_weighting_details 'calc w=1/[\s^2^(Fo^2^)+(0.0845P)^2^+0.6360P] where P=(Fo^2^+2Fc^2^)/3'
_refine_ls_weighting_scheme calc
_refine_ls_wR_factor_gt 0.1469
_refine_ls_wR_factor_ref 0.1803
_reflns_number_gt 5247
_reflns_number_total 8341
_reflns_threshold_expression I>2\s(I)
_cod_data_source_file ja107738a_si_005.cif
_cod_data_source_block k10211a
_cod_original_sg_symbol_H-M 'P 21'
_cod_database_code 4103555

loop_
_symmetry_equiv_pos_as_xyz
'x, y, z'
'-x, y+1/2, -z'

loop_
_atom_site_label
_atom_site_type_symbol
_atom_site_fract_x
_atom_site_fract_y
_atom_site_fract_z
_atom_site_U_iso_or_equiv
_atom_site_adp_type
_atom_site_occupancy
_atom_site_symmetry_multiplicity
_atom_site_calc_flag
_atom_site_refinement_flags
Cl1A Cl 0.2473(6) 0.38695(14) 0.79824(16) 0.0587(8) Uani 1 1 d .
O1A O -0.4302(15) 0.2354(4) 0.8472(4) 0.058(2) Uani 1 1 d .
O2A O -0.0919(14) 0.2933(4) 0.8015(4) 0.055(2) Uani 1 1 d .
H2AC H -0.1898 0.2658 0.8044 0.082 Uiso 1 1 calc R
C1A C -0.656(2) 0.2207(6) 0.9793(5) 0.043(3) Uani 1 1 d .
C2A C -0.817(2) 0.2177(5) 0.9255(5) 0.055(3) Uani 1 1 d .
H2AA H -0.7817 0.1879 0.8940 0.066 Uiso 1 1 calc R
H2AB H -0.9852 0.2243 0.9328 0.066 Uiso 1 1 calc R
C3A C -0.6586(19) 0.2700(5) 0.9299(5) 0.043(3) Uani 1 1 d .
H3AA H -0.7346 0.3081 0.9419 0.052 Uiso 1 1 calc R
C4A C -0.460(2) 0.1758(6) 0.9780(6) 0.057(4) Uani 1 1 d .
H4AA H -0.4026 0.1716 0.9364 0.086 Uiso 1 1 calc R
H4AB H -0.5184 0.1376 0.9924 0.086 Uiso 1 1 calc R
H4AC H -0.3326 0.1891 1.0042 0.086 Uiso 1 1 calc R
C5A C -0.461(2) 0.2752(6) 0.8869(5) 0.050(3) Uani 1 1 d .
C6A C -0.2997(19) 0.3254(5) 0.8907(5) 0.040(3) Uani 1 1 d .
C7A C -0.122(2) 0.3318(5) 0.8477(6) 0.044(3) Uani 1 1 d .
C8A C 0.027(2) 0.3798(5) 0.8511(6) 0.043(3) Uani 1 1 d .
C9A C 0.009(2) 0.4199(5) 0.8975(8) 0.054(4) Uani 1 1 d .
H9AA H 0.1187 0.4513 0.9008 0.065 Uiso 1 1 calc R
C10A C -0.171(3) 0.4142(6) 0.9399(7) 0.060(4) Uani 1 1 d .
H10A H -0.1920 0.4430 0.9707 0.072 Uiso 1 1 calc R
C11A C -0.318(2) 0.3666(5) 0.9362(6) 0.050(3) Uani 1 1 d .
H11A H -0.4354 0.3618 0.9661 0.060 Uiso 1 1 calc R
C12A C -0.751(2) 0.2386(5) 1.0405(5) 0.044(3) Uani 1 1 d .
C13A C -0.949(2) 0.2742(6) 1.0444(6) 0.072(4) Uani 1 1 d .
H13A H -1.0233 0.2877 1.0085 0.086 Uiso 1 1 calc R
C14A C -1.038(2) 0.2899(6) 1.1004(6) 0.070(4) Uani 1 1 d .
H14A H -1.1773 0.3125 1.1032 0.085 Uiso 1 1 calc R
C15A C -0.922(3) 0.2721(7) 1.1522(8) 0.071(4) Uani 1 1 d .
H15A H -0.9799 0.2836 1.1907 0.085 Uiso 1 1 calc R
C16A C -0.724(3) 0.2383(6) 1.1488(6) 0.068(4) Uani 1 1 d .
H16A H -0.6454 0.2266 1.1848 0.081 Uiso 1 1 calc R
C17A C -0.638(3) 0.2213(6) 1.0930(6) 0.063(4) Uani 1 1 d .
H17A H -0.5009 0.1978 1.0906 0.076 Uiso 1 1 calc R
Cl1B Cl 0.2695(6) 0.42930(14) 0.55466(16) 0.0616(9) Uani 1 1 d .
O1B O 0.9480(16) 0.5835(4) 0.5960(4) 0.062(2) Uani 1 1 d .
O2B O 0.6124(16) 0.5228(4) 0.5530(4) 0.058(2) Uani 1 1 d .
H2BC H 0.7105 0.5503 0.5557 0.087 Uiso 1 1 calc R
C1B C 1.167(2) 0.6045(5) 0.7285(6) 0.049(3) Uani 1 1 d .
C2B C 1.339(2) 0.6050(5) 0.6759(5) 0.055(3) Uani 1 1 d .
H2BA H 1.3124 0.6343 0.6433 0.066 Uiso 1 1 calc R
H2BB H 1.5053 0.5976 0.6854 0.066 Uiso 1 1 calc R
C3B C 1.176(2) 0.5537(5) 0.6791(6) 0.050(3) Uani 1 1 d .
H3BA H 1.2500 0.5161 0.6933 0.060 Uiso 1 1 calc R
C4B C 0.966(2) 0.6470(5) 0.7267(7) 0.057(4) Uani 1 1 d .
H4BA H 1.0130 0.6847 0.7447 0.085 Uiso 1 1 calc R
H4BB H 0.8342 0.6306 0.7496 0.085 Uiso 1 1 calc R
H4BC H 0.9181 0.6535 0.6846 0.085 Uiso 1 1 calc R
C5B C 0.986(2) 0.5458(5) 0.6376(7) 0.051(4) Uani 1 1 d .
C6B C 0.826(2) 0.4950(5) 0.6426(6) 0.043(3) Uani 1 1 d .
C7B C 0.642(2) 0.4845(5) 0.6002(6) 0.039(3) Uani 1 1 d .
C8B C 0.501(2) 0.4379(6) 0.6062(7) 0.052(4) Uani 1 1 d .
C9B C 0.524(3) 0.3979(6) 0.6526(7) 0.055(3) Uani 1 1 d .
H9BA H 0.4217 0.3649 0.6554 0.065 Uiso 1 1 calc R
C10B C 0.695(2) 0.4065(6) 0.6946(7) 0.054(4) Uani 1 1 d .
H10B H 0.7079 0.3794 0.7273 0.065 Uiso 1 1 calc R
C11B C 0.851(2) 0.4535(6) 0.6912(6) 0.050(3) Uani 1 1 d .
H11B H 0.9711 0.4579 0.7205 0.060 Uiso 1 1 calc R
C12B C 1.255(2) 0.5860(5) 0.7896(6) 0.051(3) Uani 1 1 d .
C13B C 1.456(2) 0.5511(5) 0.7964(7) 0.060(3) Uani 1 1 d .
H13B H 1.5392 0.5382 0.7615 0.072 Uiso 1 1 calc R
C14B C 1.537(3) 0.5352(6) 0.8547(7) 0.074(4) Uani 1 1 d .
H14B H 1.6759 0.5128 0.8594 0.089 Uiso 1 1 calc R
C15B C 1.406(3) 0.5530(7) 0.9056(8) 0.074(5) Uani 1 1 d .
H15B H 1.4581 0.5424 0.9450 0.089 Uiso 1 1 calc R
C16B C 1.206(3) 0.5852(6) 0.8994(6) 0.074(4) Uani 1 1 d .
H16B H 1.1179 0.5962 0.9340 0.089 Uiso 1 1 calc R
C17B C 1.133(3) 0.6021(6) 0.8408(6) 0.062(4) Uani 1 1 d .
H17B H 0.9953 0.6252 0.8365 0.074 Uiso 1 1 calc R
Cl1C Cl 0.1706(6) 0.36369(16) 0.29210(17) 0.0720(10) Uani 1 1 d .
O1C O -0.5658(16) 0.2398(4) 0.3641(4) 0.063(2) Uani 1 1 d .
O2C O -0.2227(16) 0.2844(3) 0.3061(4) 0.061(2) Uani 1 1 d .
H2C H -0.3329 0.2605 0.3120 0.091 Uiso 1 1 calc R
C1C C -0.692(2) 0.2185(5) 0.5009(6) 0.044(3) Uani 1 1 d .
C2C C -0.900(2) 0.2304(6) 0.4629(6) 0.068(4) Uani 1 1 d .
H2CA H -1.0443 0.2430 0.4839 0.081 Uiso 1 1 calc R
H2CB H -0.9259 0.2044 0.4275 0.081 Uiso 1 1 calc R
C3C C -0.7042(19) 0.2746(5) 0.4589(5) 0.046(3) Uani 1 1 d .
H3CA H -0.7304 0.3134 0.4796 0.056 Uiso 1 1 calc R
C4C C -0.532(2) 0.1684(5) 0.4819(6) 0.049(3) Uani 1 1 d .
H4CA H -0.5677 0.1330 0.5059 0.073 Uiso 1 1 calc R
H4CB H -0.3692 0.1799 0.4888 0.073 Uiso 1 1 calc R
H4CC H -0.5552 0.1598 0.4389 0.073 Uiso 1 1 calc R
C5C C -0.547(2) 0.2757(6) 0.4043(7) 0.057(4) Uani 1 1 d .
C6C C -0.361(2) 0.3211(5) 0.4021(5) 0.044(3) Uani 1 1 d .
C7C C -0.210(2) 0.3223(5) 0.3525(6) 0.045(3) Uani 1 1 d .
C8C C -0.027(2) 0.3647(6) 0.3515(6) 0.048(3) Uani 1 1 d .
C9C C -0.007(3) 0.4059(7) 0.3972(8) 0.063(4) Uani 1 1 d .
H9CA H 0.1146 0.4344 0.3951 0.076 Uiso 1 1 calc R
C10C C -0.157(3) 0.4069(7) 0.4454(7) 0.065(4) Uani 1 1 d .
H10C H -0.1463 0.4366 0.4758 0.078 Uiso 1 1 calc R
C11C C -0.325(2) 0.3630(6) 0.4483(7) 0.055(4) Uani 1 1 d .
H11C H -0.4206 0.3610 0.4833 0.065 Uiso 1 1 calc R
C12C C -0.7050(19) 0.2313(5) 0.5675(5) 0.045(3) Uani 1 1 d .
C13C C -0.8852(19) 0.2636(5) 0.5943(6) 0.058(3) Uani 1 1 d .
H13D H -1.0071 0.2791 0.5698 0.069 Uiso 1 1 calc R
C14C C -0.888(2) 0.2733(5) 0.6569(7) 0.052(3) Uani 1 1 d .
H14C H -1.0138 0.2946 0.6744 0.063 Uiso 1 1 calc R
C15C C -0.7118(19) 0.2527(5) 0.6937(5) 0.054(3) Uani 1 1 d .
H15C H -0.7162 0.2595 0.7361 0.065 Uiso 1 1 calc R
C16C C -0.529(2) 0.2221(6) 0.6680(5) 0.061(3) Uani 1 1 d .
H16C H -0.4052 0.2083 0.6928 0.074 Uiso 1 1 calc R
C17C C -0.525(2) 0.2111(6) 0.6062(6) 0.054(3) Uani 1 1 d .
H17D H -0.3976 0.1897 0.5894 0.064 Uiso 1 1 calc R
Cl1D Cl 0.2985(6) 0.44569(16) 0.03874(17) 0.0714(12) Uani 1 1 d .
O1D O 1.0277(18) 0.5728(4) 0.1093(4) 0.072(3) Uani 1 1 d .
O2D O 0.6873(18) 0.5267(4) 0.0527(4) 0.067(3) Uani 1 1 d .
H2DC H 0.7981 0.5503 0.0590 0.101 Uiso 1 1 calc R
C1D C 1.175(2) 0.5909(5) 0.2458(6) 0.050(3) Uani 1 1 d .
C2D C 1.375(2) 0.5818(6) 0.2034(6) 0.064(3) Uani 1 1 d .
H2DA H 1.5262 0.5695 0.2212 0.076 Uiso 1 1 calc R
H2DB H 1.3884 0.6091 0.1685 0.076 Uiso 1 1 calc R
C3D C 1.180(2) 0.5364(5) 0.2020(6) 0.053(3) Uani 1 1 d .
H3DA H 1.2155 0.4974 0.2211 0.063 Uiso 1 1 calc R
C4D C 1.007(3) 0.6417(5) 0.2303(6) 0.055(4) Uani 1 1 d .
H4DA H 1.0474 0.6767 0.2542 0.083 Uiso 1 1 calc R
H4DB H 0.8462 0.6297 0.2396 0.083 Uiso 1 1 calc R
H4DC H 1.0189 0.6511 0.1871 0.083 Uiso 1 1 calc R
C5D C 1.016(3) 0.5353(5) 0.1517(7) 0.054(4) Uani 1 1 d .
C6D C 0.832(2) 0.4893(5) 0.1480(6) 0.045(3) Uani 1 1 d .
C7D C 0.671(2) 0.4879(6) 0.0999(6) 0.049(3) Uani 1 1 d .
C8D C 0.500(3) 0.4450(6) 0.0972(7) 0.056(4) Uani 1 1 d .
C9D C 0.474(2) 0.4040(6) 0.1419(7) 0.050(3) Uani 1 1 d .
H9DA H 0.3538 0.3752 0.1400 0.060 Uiso 1 1 calc R
C10D C 0.631(2) 0.4058(7) 0.1913(8) 0.063(4) Uani 1 1 d .
H10D H 0.6142 0.3780 0.2234 0.076 Uiso 1 1 calc R
C11D C 0.806(2) 0.4466(6) 0.1937(7) 0.053(3) Uani 1 1 d .
H11D H 0.9120 0.4462 0.2269 0.063 Uiso 1 1 calc R
C12D C 1.1982(19) 0.5759(5) 0.3117(6) 0.048(3) Uani 1 1 d .
C13D C 1.381(2) 0.5438(5) 0.3339(7) 0.063(4) Uani 1 1 d .
H13E H 1.4943 0.5292 0.3062 0.075 Uiso 1 1 calc R
C14D C 1.409(3) 0.5311(7) 0.3972(8) 0.070(5) Uani 1 1 d .
H14D H 1.5377 0.5087 0.4119 0.085 Uiso 1 1 calc R
C15D C 1.241(3) 0.5533(5) 0.4355(6) 0.064(3) Uani 1 1 d .
H15D H 1.2533 0.5459 0.4777 0.077 Uiso 1 1 calc R
C16D C 1.056(3) 0.5853(6) 0.4147(5) 0.064(3) Uani 1 1 d .
H16D H 0.9404 0.5995 0.4420 0.077 Uiso 1 1 calc R
C17D C 1.039(2) 0.5973(6) 0.3523(6) 0.056(4) Uani 1 1 d .
H17E H 0.9127 0.6208 0.3380 0.067 Uiso 1 1 calc R

loop_
_atom_site_aniso_label
_atom_site_aniso_U_11
_atom_site_aniso_U_22
_atom_site_aniso_U_33
_atom_site_aniso_U_23
_atom_site_aniso_U_13
_atom_site_aniso_U_12
Cl1A 0.0523(16) 0.0671(19) 0.0567(18) 0.0119(15) 0.0038(17) 0.0019(16)
O1A 0.070(6) 0.057(5) 0.046(5) 0.000(4) 0.001(4) -0.016(4)
O2A 0.067(5) 0.053(5) 0.045(5) -0.006(4) 0.007(4) 0.000(4)
C1A 0.034(6) 0.050(7) 0.045(7) 0.007(6) -0.001(5) 0.000(5)
C2A 0.044(7) 0.067(8) 0.054(7) -0.012(6) -0.002(6) -0.003(6)
C3A 0.040(6) 0.051(7) 0.037(6) 0.015(5) 0.004(6) 0.012(6)
C4A 0.057(8) 0.066(9) 0.049(9) 0.003(7) 0.013(7) 0.001(7)
C5A 0.069(8) 0.063(8) 0.018(6) 0.004(6) -0.003(6) 0.014(7)
C6A 0.038(6) 0.048(7) 0.034(6) -0.005(6) 0.002(5) 0.000(6)
C7A 0.062(8) 0.035(6) 0.035(7) 0.003(6) 0.000(6) 0.005(6)
C8A 0.033(6) 0.047(7) 0.049(8) -0.003(6) -0.007(6) 0.002(6)
C9A 0.046(7) 0.035(7) 0.082(10) 0.005(7) 0.002(7) 0.014(6)
C10A 0.079(9) 0.046(8) 0.055(8) -0.015(7) -0.020(8) 0.003(8)
C11A 0.060(8) 0.046(7) 0.044(7) 0.009(6) 0.012(6) 0.009(6)
C12A 0.049(6) 0.048(6) 0.037(7) 0.002(5) 0.019(6) 0.006(6)
C13A 0.052(7) 0.102(10) 0.060(8) -0.008(8) 0.019(7) 0.017(7)
C14A 0.041(7) 0.072(9) 0.098(11) -0.013(8) 0.020(8) -0.010(6)
C15A 0.085(11) 0.068(9) 0.060(9) -0.004(8) 0.019(9) -0.023(9)
C16A 0.089(11) 0.065(8) 0.050(8) 0.013(6) 0.010(8) -0.015(8)
C17A 0.071(9) 0.067(9) 0.051(9) 0.006(7) 0.011(8) -0.012(7)
Cl1B 0.062(2) 0.0619(19) 0.0613(19) -0.0086(15) 0.0013(17) 0.0054(17)
O1B 0.079(6) 0.042(5) 0.065(6) 0.012(4) -0.008(5) -0.010(4)
O2B 0.081(6) 0.050(5) 0.043(5) 0.006(4) -0.010(4) -0.011(4)
C1B 0.052(7) 0.028(6) 0.065(8) -0.004(5) 0.006(7) -0.007(5)
C2B 0.054(7) 0.056(7) 0.055(7) -0.008(6) 0.019(6) -0.007(6)
C3B 0.046(6) 0.043(7) 0.061(8) 0.000(6) -0.001(6) -0.008(6)
C4B 0.065(8) 0.044(7) 0.062(9) -0.009(6) 0.006(7) 0.009(6)
C5B 0.061(8) 0.023(6) 0.070(9) -0.002(6) 0.027(8) 0.003(6)
C6B 0.050(7) 0.029(6) 0.051(7) -0.003(6) 0.005(6) 0.004(5)
C7B 0.037(6) 0.045(7) 0.034(6) 0.005(6) 0.002(5) 0.010(5)
C8B 0.054(7) 0.057(8) 0.046(8) -0.010(7) -0.010(6) 0.003(7)
C9B 0.057(7) 0.057(8) 0.050(8) 0.018(7) 0.007(7) -0.005(6)
C10B 0.047(7) 0.057(8) 0.059(8) 0.022(7) 0.002(7) -0.001(7)
C11B 0.052(7) 0.060(8) 0.039(7) 0.010(6) -0.001(6) 0.005(7)
C12B 0.059(7) 0.039(6) 0.056(8) -0.005(6) 0.000(7) -0.013(6)
C13B 0.045(6) 0.059(7) 0.075(8) -0.001(7) -0.002(7) 0.003(6)
C14B 0.072(9) 0.059(8) 0.091(11) 0.010(8) -0.022(9) -0.015(7)
C15B 0.105(13) 0.057(9) 0.061(10) 0.013(8) -0.032(10) -0.025(9)
C16B 0.092(11) 0.065(8) 0.067(9) -0.001(7) -0.016(9) -0.030(9)
C17B 0.079(9) 0.063(8) 0.043(8) 0.005(6) -0.014(8) -0.016(7)
Cl1C 0.065(2) 0.094(3) 0.0569(19) 0.0169(19) 0.0079(16) 0.0118(18)
O1C 0.089(7) 0.053(5) 0.047(5) -0.006(4) 0.002(5) -0.002(5)
O2C 0.085(6) 0.053(5) 0.044(4) -0.004(4) 0.010(5) 0.002(5)
C1C 0.037(6) 0.043(7) 0.053(7) 0.002(6) -0.004(6) 0.001(5)
C2C 0.056(8) 0.070(9) 0.077(9) -0.005(7) -0.007(7) -0.009(7)
C3C 0.036(6) 0.052(7) 0.051(7) 0.009(5) 0.000(5) 0.008(5)
C4C 0.047(7) 0.048(7) 0.052(8) -0.009(6) 0.005(6) 0.000(6)
C5C 0.069(9) 0.040(7) 0.063(9) 0.004(7) -0.014(8) 0.006(7)
C6C 0.049(7) 0.050(7) 0.033(7) 0.001(6) -0.004(6) 0.008(6)
C7C 0.053(7) 0.033(6) 0.048(7) -0.003(6) 0.001(6) 0.002(6)
C8C 0.055(8) 0.054(8) 0.034(7) 0.007(6) -0.005(6) 0.014(7)
C9C 0.044(7) 0.074(10) 0.071(10) 0.014(8) -0.009(7) 0.000(7)
C10C 0.074(9) 0.066(10) 0.055(9) -0.006(8) 0.003(8) -0.003(8)
C11C 0.047(7) 0.067(8) 0.050(8) -0.007(7) 0.010(6) 0.012(7)
C12C 0.042(7) 0.047(7) 0.046(7) -0.005(6) 0.020(6) -0.015(5)
C13C 0.036(6) 0.074(8) 0.063(8) -0.003(7) -0.003(6) -0.001(6)
C14C 0.062(8) 0.038(6) 0.057(8) -0.007(6) 0.022(7) 0.000(6)
C15C 0.062(8) 0.063(7) 0.038(6) -0.004(5) 0.006(6) -0.013(6)
C16C 0.045(7) 0.076(9) 0.063(8) -0.008(7) -0.005(6) 0.000(7)
C17C 0.041(6) 0.069(8) 0.050(8) -0.002(6) -0.005(6) 0.003(6)
Cl1D 0.064(2) 0.095(3) 0.055(2) -0.0123(18) -0.0042(16) 0.013(2)
O1D 0.109(8) 0.053(5) 0.055(6) 0.002(5) 0.002(6) -0.007(5)
O2D 0.105(7) 0.053(5) 0.044(5) 0.004(4) 0.000(5) 0.002(5)
C1D 0.049(7) 0.038(7) 0.061(8) -0.012(6) 0.011(7) -0.002(6)
C2D 0.049(6) 0.079(9) 0.062(8) 0.013(7) 0.001(7) 0.002(7)
C3D 0.065(8) 0.045(7) 0.048(7) -0.010(6) -0.009(7) -0.007(6)
C4D 0.088(9) 0.030(7) 0.047(8) -0.007(6) 0.002(7) 0.001(6)
C5D 0.071(8) 0.032(7) 0.059(9) -0.011(6) 0.021(7) 0.011(6)
C6D 0.062(7) 0.025(6) 0.047(7) 0.002(6) 0.000(7) 0.005(5)
C7D 0.054(7) 0.051(7) 0.042(7) -0.008(6) 0.015(6) 0.002(6)
C8D 0.064(8) 0.066(9) 0.039(8) -0.011(7) 0.005(7) -0.002(7)
C9D 0.042(6) 0.059(8) 0.050(8) 0.002(7) 0.006(6) -0.008(6)
C10D 0.045(7) 0.074(10) 0.070(10) 0.017(8) 0.007(8) 0.011(7)
C11D 0.051(7) 0.059(8) 0.047(8) 0.011(7) 0.003(7) 0.008(7)
C12D 0.042(7) 0.043(7) 0.059(9) 0.005(6) 0.008(6) 0.004(5)
C13D 0.058(8) 0.046(7) 0.084(10) 0.005(7) -0.003(8) 0.003(6)
C14D 0.059(9) 0.069(9) 0.083(12) 0.011(9) -0.026(9) -0.006(8)
C15D 0.088(9) 0.045(7) 0.060(8) 0.009(6) -0.011(8) 0.002(7)
C16D 0.089(9) 0.060(8) 0.044(7) -0.001(6) 0.001(7) -0.002(8)
C17D 0.069(9) 0.048(7) 0.049(8) 0.007(6) -0.020(7) -0.006(7)

loop_
_atom_type_symbol
_atom_type_description
_atom_type_scat_dispersion_real
_atom_type_scat_dispersion_imag
_atom_type_scat_source
C C 0.0033 0.0016 'International Tables Vol C Tables 4.2.6.8 and 6.1.1.4'
H H 0.0000 0.0000 'International Tables Vol C Tables 4.2.6.8 and 6.1.1.4'
O O 0.0106 0.0060 'International Tables Vol C Tables 4.2.6.8 and 6.1.1.4'
Cl Cl 0.1484 0.1585 'International Tables Vol C Tables 4.2.6.8 and 6.1.1.4'

loop_
_geom_angle_atom_site_label_1
_geom_angle_atom_site_label_2
_geom_angle_atom_site_label_3
_geom_angle
C2A C1A C12A 119.6(10)
C2A C1A C4A 114.0(11)
C12A C1A C4A 117.8(11)
C2A C1A C3A 58.2(7)
C12A C1A C3A 115.4(10)
C4A C1A C3A 118.3(10)
C3A C2A C1A 62.7(8)
C5A C3A C2A 118.9(11)
C5A C3A C1A 119.8(9)
C2A C3A C1A 59.1(7)
O1A C5A C6A 119.9(11)
O1A C5A C3A 119.7(12)
C6A C5A C3A 120.4(11)
C11A C6A C7A 118.7(11)
C11A C6A C5A 121.2(11)
C7A C6A C5A 120.1(10)
O2A C7A C8A 117.8(12)
O2A C7A C6A 122.5(11)
C8A C7A C6A 119.7(11)
C9A C8A C7A 120.8(13)
C9A C8A Cl1A 119.8(10)
C7A C8A Cl1A 119.2(10)
C8A C9A C10A 119.5(12)
C11A C10A C9A 119.0(13)
C10A C11A C6A 122.1(13)
C17A C12A C13A 119.5(11)
C17A C12A C1A 120.1(11)
C13A C12A C1A 120.4(11)
C14A C13A C12A 120.3(12)
C15A C14A C13A 119.1(13)
C16A C15A C14A 121.1(15)
C15A C16A C17A 119.9(14)
C16A C17A C12A 120.1(13)
C12B C1B C4B 117.4(11)
C12B C1B C2B 118.1(12)
C4B C1B C2B 118.1(11)
C12B C1B C3B 113.9(10)
C4B C1B C3B 118.2(11)
C2B C1B C3B 57.2(7)
C3B C2B C1B 63.5(8)
C5B C3B C2B 122.8(11)
C5B C3B C1B 120.2(11)
C2B C3B C1B 59.3(7)
O1B C5B C3B 120.5(11)
O1B C5B C6B 118.1(13)
C3B C5B C6B 121.4(12)
C7B C6B C11B 117.0(11)
C7B C6B C5B 122.6(11)
C11B C6B C5B 120.5(12)
C8B C7B O2B 120.2(12)
C8B C7B C6B 120.8(11)
O2B C7B C6B 119.0(10)
C7B C8B C9B 122.6(14)
C7B C8B Cl1B 118.6(12)
C9B C8B Cl1B 118.8(11)
C10B C9B C8B 118.8(13)
C9B C10B C11B 122.3(12)
C10B C11B C6B 118.6(12)
C17B C12B C13B 118.6(13)
C17B C12B C1B 119.5(12)
C13B C12B C1B 121.9(12)
C12B C13B C14B 120.5(13)
C15B C14B C13B 118.7(14)
C16B C15B C14B 121.2(15)
C15B C16B C17B 119.1(15)
C12B C17B C16B 121.9(14)
C2C C1C C12C 118.7(11)
C2C C1C C4C 117.8(11)
C12C C1C C4C 116.4(10)
C2C C1C C3C 59.0(8)
C12C C1C C3C 114.8(10)
C4C C1C C3C 117.7(10)
C1C C2C C3C 63.7(7)
C2C C3C C5C 120.3(11)
C2C C3C C1C 57.4(7)
C5C C3C C1C 117.3(10)
O1C C5C C6C 120.5(13)
O1C C5C C3C 121.5(13)
C6C C5C C3C 117.9(12)
C7C C6C C11C 117.6(11)
C7C C6C C5C 119.1(12)
C11C C6C C5C 123.4(12)
O2C C7C C6C 123.7(10)
O2C C7C C8C 117.4(11)
C6C C7C C8C 118.9(12)
C9C C8C C7C 120.4(13)
C9C C8C Cl1C 120.6(11)
C7C C8C Cl1C 119.1(11)
C10C C9C C8C 121.9(14)
C9C C10C C11C 117.4(14)
C10C C11C C6C 123.6(13)
C13C C12C C17C 116.9(12)
C13C C12C C1C 123.5(12)
C17C C12C C1C 119.5(11)
C12C C13C C14C 120.6(12)
C15C C14C C13C 121.4(12)
C14C C15C C16C 119.0(11)
C15C C16C C17C 120.6(12)
C16C C17C C12C 121.5(13)
C2D C1D C12D 120.6(11)
C2D C1D C4D 116.3(12)
C12D C1D C4D 116.1(11)
C2D C1D C3D 59.4(8)
C12D C1D C3D 114.9(10)
C4D C1D C3D 117.4(11)
C1D C2D C3D 62.6(8)
C5D C3D C2D 120.2(11)
C5D C3D C1D 118.4(10)
C2D C3D C1D 57.9(7)
O1D C5D C3D 121.3(12)
O1D C5D C6D 117.8(13)
C3D C5D C6D 120.9(12)
C11D C6D C7D 117.2(12)
C11D C6D C5D 121.2(12)
C7D C6D C5D 121.6(11)
O2D C7D C8D 117.9(13)
O2D C7D C6D 121.2(11)
C8D C7D C6D 120.9(13)
C9D C8D C7D 121.7(15)
C9D C8D Cl1D 118.2(11)
C7D C8D Cl1D 119.9(12)
C8D C9D C10D 118.1(13)
C11D C10D C9D 121.0(13)
C10D C11D C6D 121.1(13)
C13D C12D C17D 117.8(13)
C13D C12D C1D 122.4(12)
C17D C12D C1D 119.8(11)
C12D C13D C14D 122.8(14)
C15D C14D C13D 116.4(13)
C16D C15D C14D 122.2(13)
C15D C16D C17D 119.1(13)
C12D C17D C16D 121.8(13)

loop_
_geom_bond_atom_site_label_1
_geom_bond_atom_site_label_2
_geom_bond_distance
Cl1A C8A 1.727(13)
O1A C5A 1.269(15)
O2A C7A 1.354(15)
C1A C2A 1.506(16)
C1A C12A 1.512(15)
C1A C4A 1.513(17)
C1A C3A 1.561(15)
C2A C3A 1.493(16)
C3A C5A 1.481(16)
C5A C6A 1.467(18)
C6A C11A 1.375(17)
C6A C7A 1.399(17)
C7A C8A 1.384(16)
C8A C9A 1.37(2)
C9A C10A 1.40(2)
C10A C11A 1.367(18)
C12A C17A 1.386(17)
C12A C13A 1.392(16)
C13A C14A 1.385(16)
C14A C15A 1.38(2)
C15A C16A 1.37(2)
C16A C17A 1.382(17)
Cl1B C8B 1.759(15)
O1B C5B 1.271(15)
O2B C7B 1.366(14)
C1B C12B 1.500(17)
C1B C4B 1.503(17)
C1B C2B 1.524(17)
C1B C3B 1.586(16)
C2B C3B 1.490(15)
C3B C5B 1.435(18)
C5B C6B 1.473(18)
C6B C7B 1.432(17)
C6B C11B 1.433(18)
C7B C8B 1.334(18)
C8B C9B 1.37(2)
C9B C10B 1.36(2)
C10B C11B 1.390(18)
C12B C17B 1.379(18)
C12B C13B 1.405(17)
C13B C14B 1.414(18)
C14B C15B 1.41(2)
C15B C16B 1.36(2)
C16B C17B 1.413(18)
Cl1C C8C 1.732(14)
O1C C5C 1.209(16)
O2C C7C 1.337(14)
C1C C2C 1.480(16)
C1C C12C 1.502(17)
C1C C4C 1.518(17)
C1C C3C 1.575(15)
C2C C3C 1.506(17)
C3C C5C 1.506(17)
C5C C6C 1.477(18)
C6C C7C 1.397(17)
C6C C11C 1.409(18)
C7C C8C 1.423(17)
C8C C9C 1.38(2)
C9C C10C 1.37(2)
C10C C11C 1.384(19)
C12C C13C 1.396(16)
C12C C17C 1.415(17)
C13C C14C 1.40(2)
C14C C15C 1.376(18)
C15C C16C 1.377(16)
C16C C17C 1.388(17)
Cl1D C8D 1.733(16)
O1D C5D 1.267(16)
O2D C7D 1.364(16)
C1D C2D 1.495(17)
C1D C12D 1.499(18)
C1D C4D 1.540(18)
C1D C3D 1.567(16)
C2D C3D 1.519(18)
C3D C5D 1.453(18)
C5D C6D 1.482(19)
C6D C11D 1.406(18)
C6D C7D 1.407(18)
C7D C8D 1.382(19)
C8D C9D 1.36(2)
C9D C10D 1.41(2)
C10D C11D 1.366(19)
C12D C13D 1.366(16)
C12D C17D 1.369(17)
C13D C14D 1.44(2)
C14D C15D 1.38(2)
C15D C16D 1.362(18)
C16D C17D 1.409(17)

loop_
_geom_hbond_atom_site_label_D
_geom_hbond_atom_site_label_H
_geom_hbond_atom_site_label_A
_geom_hbond_distance_DH
_geom_hbond_distance_HA
_geom_hbond_distance_DA
_geom_hbond_angle_DHA
O2A H2AC O1A 0.84 1.81 2.548(11) 146.2
O2B H2BC O1B 0.84 1.79 2.546(12) 148.5
O2C H2C O1C 0.84 1.82 2.553(12) 144.4
O2D H2DC O1D 0.84 1.80 2.540(13) 146.6
